data_4023800
loop_
_publ_author_name
'Yang Song'
'Garry R. Buettner'
'Sean Parkin'
'Brett A. Wagner'
'Larry W. Robertson'
'Hans-Joachim Lehmler'

_publ_contact_author_address
;The University of Iowa
Department of Occupational and Environmental Health
100 Oakdale Campus, 124 IREH
Iowa City, IA 52242-5000
USA
;
_publ_contact_author_email hans-joachim-lehmler@uiowa.edu
_publ_contact_author_fax '1 (319) 335-4290'
_publ_contact_author_name 'Hans-Joachim Lehmler'
_publ_contact_author_phone '1 (319) 335-4211'
_publ_section_title
;
 Chlorination Increases the Persistence of Semiquinone Free Radicals
 Derived from Polychlorinated Biphenyl Hydroquinones and Quinones
;
_journal_name_full 'Journal of Organic Chemistry'
_journal_page_first 8296
_journal_page_last 8304
_journal_paper_doi 10.1021/jo801397g
_journal_volume 73
_journal_year 2008
_chemical_formula_moiety 'C12 H9 Cl O2'
_chemical_formula_sum 'C12 H9 Cl O2'
_chemical_formula_weight 220.64
_chemical_name_systematic
; 
4-Chloro-biphenyl-2,5-diol
;
_space_group_IT_number 14
_symmetry_cell_setting monoclinic
_symmetry_space_group_name_Hall '-P 2yn'
_symmetry_space_group_name_H-M 'P 1 21/n 1'
_atom_sites_solution_hydrogens geom
_atom_sites_solution_primary direct
_atom_sites_solution_secondary difmap
_audit_creation_method SHELXL-97
_cell_angle_alpha 90.00
_cell_angle_beta 97.0036(11)
_cell_angle_gamma 90.00
_cell_formula_units_Z 4
_cell_length_a 7.4814(2)
_cell_length_b 11.3273(3)
_cell_length_c 11.7221(3)
_cell_measurement_reflns_used 2374
_cell_measurement_temperature 90.0(2)
_cell_measurement_theta_max 27.48
_cell_measurement_theta_min 1.00
_cell_volume 985.97(4)
_computing_cell_refinement 'SCALEPACK (Otwinowski & Minor, 1997)'
_computing_data_collection 'COLLECT (Nonius, 1998)'
_computing_data_reduction 'DENZO-SMN (Otwinowski & Minor, 1997)'
_computing_molecular_graphics 'XP in SHELXTL (Sheldrick, 2008)'
_computing_publication_material
; 
SHELX97-2 (Sheldrick, 2008) and local procedures 
;
_computing_structure_refinement 'SHELXL-97 (Sheldrick, 2008)'
_computing_structure_solution 'SHELXS-97 (Sheldrick, 2008)'
_diffrn_ambient_temperature 90.0(2)
_diffrn_detector_area_resol_mean 18
_diffrn_measured_fraction_theta_full 0.999
_diffrn_measured_fraction_theta_max 0.999
_diffrn_measurement_device_type 'Nonius KappaCCD diffractometer'
_diffrn_measurement_method '\w scans at fixed \c = 55\%'
_diffrn_radiation_monochromator graphite
_diffrn_radiation_source 'fine-focus sealed tube'
_diffrn_radiation_type MoK\a
_diffrn_radiation_wavelength 0.71073
_diffrn_reflns_av_R_equivalents 0.0240
_diffrn_reflns_av_sigmaI/netI 0.0363
_diffrn_reflns_limit_h_max 9
_diffrn_reflns_limit_h_min -9
_diffrn_reflns_limit_k_max 14
_diffrn_reflns_limit_k_min -14
_diffrn_reflns_limit_l_max 15
_diffrn_reflns_limit_l_min -15
_diffrn_reflns_number 4332
_diffrn_reflns_theta_full 27.48
_diffrn_reflns_theta_max 27.48
_diffrn_reflns_theta_min 2.51
_diffrn_standards_number 0
_exptl_absorpt_coefficient_mu 0.360
_exptl_absorpt_correction_T_max 0.948
_exptl_absorpt_correction_T_min 0.925
_exptl_absorpt_correction_type multi-scan
_exptl_absorpt_process_details 'Scalepack (Otwinowski & Minor, 1997)'
_exptl_crystal_colour colourless
_exptl_crystal_density_diffrn 1.486
_exptl_crystal_density_method 'not measured'
_exptl_crystal_description block
_exptl_crystal_F_000 456
_exptl_crystal_size_max 0.22
_exptl_crystal_size_mid 0.22
_exptl_crystal_size_min 0.15
_refine_diff_density_max 0.291
_refine_diff_density_min -0.298
_refine_diff_density_rms 0.058
_refine_ls_extinction_method none
_refine_ls_goodness_of_fit_ref 1.055
_refine_ls_hydrogen_treatment constr
_refine_ls_matrix_type full
_refine_ls_number_parameters 138
_refine_ls_number_reflns 2257
_refine_ls_number_restraints 0
_refine_ls_restrained_S_all 1.055
_refine_ls_R_factor_all 0.0504
_refine_ls_R_factor_gt 0.0360
_refine_ls_shift/su_max 0.000
_refine_ls_shift/su_mean 0.000
_refine_ls_structure_factor_coef Fsqd
_refine_ls_weighting_details 'calc w=1/[\s^2^(Fo^2^)+(0.0498P)^2^+0.3368P] where P=(Fo^2^+2Fc^2^)/3'
_refine_ls_weighting_scheme calc
_refine_ls_wR_factor_gt 0.0901
_refine_ls_wR_factor_ref 0.0971
_reflns_number_gt 1800
_reflns_number_total 2257
_reflns_threshold_expression >2\s(I)
_cod_data_source_file jo801397g_si_002.cif
_cod_data_source_block k07224
_cod_original_sg_symbol_H-M 'P 21/n'
_cod_database_code 4023800

loop_
_symmetry_equiv_pos_as_xyz
'x, y, z'
'-x+1/2, y+1/2, -z+1/2'
'-x, -y, -z'
'x-1/2, -y-1/2, z-1/2'

loop_
_atom_site_label
_atom_site_type_symbol
_atom_site_fract_x
_atom_site_fract_y
_atom_site_fract_z
_atom_site_U_iso_or_equiv
_atom_site_adp_type
_atom_site_occupancy
_atom_site_symmetry_multiplicity
_atom_site_calc_flag
_atom_site_refinement_flags
_atom_site_disorder_assembly
_atom_site_disorder_group
Cl1 Cl 0.36705(5) 0.17130(4) 0.96523(3) 0.02333(14) Uani 1 1 d . . .
O1 O 0.23683(15) 0.05116(10) 0.54435(9) 0.0200(3) Uani 1 1 d . . .
H1 H 0.1774 0.0006 0.5762 0.030 Uiso 1 1 calc R . .
O2 O 0.47929(14) 0.39745(10) 0.85868(9) 0.0201(3) Uani 1 1 d . . .
H2 H 0.5657 0.3760 0.9068 0.030 Uiso 1 1 calc R . .
C1 C 0.36954(19) 0.23983(14) 0.58449(13) 0.0156(3) Uani 1 1 d . . .
C2 C 0.30737(19) 0.13254(14) 0.62439(13) 0.0165(3) Uani 1 1 d . . .
C3 C 0.3111(2) 0.11058(14) 0.74119(13) 0.0180(3) Uani 1 1 d . . .
H3 H 0.2724 0.0364 0.7669 0.022 Uiso 1 1 calc R . .
C4 C 0.3714(2) 0.19690(14) 0.81988(13) 0.0173(3) Uani 1 1 d . . .
C5 C 0.4302(2) 0.30547(14) 0.78323(13) 0.0167(3) Uani 1 1 d . . .
C6 C 0.4299(2) 0.32508(14) 0.66657(13) 0.0171(3) Uani 1 1 d . . .
H6 H 0.4720 0.3987 0.6415 0.021 Uiso 1 1 calc R . .
C1' C 0.36723(19) 0.26643(14) 0.45982(12) 0.0155(3) Uani 1 1 d . . .
C2' C 0.3069(2) 0.37593(15) 0.41724(14) 0.0193(3) Uani 1 1 d . . .
H2' H 0.2668 0.4329 0.4679 0.023 Uiso 1 1 calc R . .
C3' C 0.3047(2) 0.40273(15) 0.30124(14) 0.0210(4) Uani 1 1 d . . .
H3' H 0.2617 0.4774 0.2730 0.025 Uiso 1 1 calc R . .
C4' C 0.3648(2) 0.32105(15) 0.22673(14) 0.0207(4) Uani 1 1 d . . .
H4' H 0.3635 0.3395 0.1476 0.025 Uiso 1 1 calc R . .
C5' C 0.4271(2) 0.21191(16) 0.26852(14) 0.0210(4) Uani 1 1 d . . .
H5' H 0.4696 0.1560 0.2178 0.025 Uiso 1 1 calc R . .
C6' C 0.4277(2) 0.18396(15) 0.38396(13) 0.0183(3) Uani 1 1 d . . .
H6' H 0.4692 0.1088 0.4116 0.022 Uiso 1 1 calc R . .

loop_
_atom_site_aniso_label
_atom_site_aniso_U_11
_atom_site_aniso_U_22
_atom_site_aniso_U_33
_atom_site_aniso_U_23
_atom_site_aniso_U_13
_atom_site_aniso_U_12
Cl1 0.0273(2) 0.0290(3) 0.0134(2) 0.00076(15) 0.00148(15) 0.00034(17)
O1 0.0253(6) 0.0190(6) 0.0147(5) 0.0001(4) -0.0012(4) -0.0071(5)
O2 0.0214(6) 0.0196(6) 0.0175(6) -0.0049(5) -0.0051(4) 0.0029(5)
C1 0.0137(7) 0.0171(8) 0.0153(7) -0.0007(6) -0.0002(6) 0.0013(6)
C2 0.0154(7) 0.0174(8) 0.0159(8) -0.0015(6) -0.0017(6) 0.0013(6)
C3 0.0168(7) 0.0183(8) 0.0187(8) 0.0029(6) 0.0012(6) 0.0004(6)
C4 0.0150(7) 0.0235(9) 0.0129(7) 0.0011(6) -0.0003(5) 0.0034(6)
C5 0.0141(7) 0.0181(9) 0.0171(8) -0.0038(6) -0.0017(6) 0.0024(6)
C6 0.0154(7) 0.0160(8) 0.0196(8) 0.0002(6) 0.0004(6) -0.0006(6)
C1' 0.0131(7) 0.0185(8) 0.0144(7) -0.0011(6) 0.0003(5) -0.0039(6)
C2' 0.0182(7) 0.0198(9) 0.0199(8) -0.0018(6) 0.0018(6) -0.0030(7)
C3' 0.0204(8) 0.0208(9) 0.0210(8) 0.0032(6) -0.0004(6) -0.0045(7)
C4' 0.0212(8) 0.0252(9) 0.0156(8) 0.0011(6) 0.0019(6) -0.0073(7)
C5' 0.0226(8) 0.0245(9) 0.0165(8) -0.0032(6) 0.0046(6) -0.0030(7)
C6' 0.0172(7) 0.0180(8) 0.0196(8) -0.0003(6) 0.0020(6) -0.0020(6)

loop_
_atom_type_symbol
_atom_type_description
_atom_type_scat_dispersion_real
_atom_type_scat_dispersion_imag
_atom_type_scat_source
C C 0.0033 0.0016 'International Tables Vol C Tables 4.2.6.8 and 6.1.1.4'
H H 0.0000 0.0000 'International Tables Vol C Tables 4.2.6.8 and 6.1.1.4'
O O 0.0106 0.0060 'International Tables Vol C Tables 4.2.6.8 and 6.1.1.4'
Cl Cl 0.1484 0.1585 'International Tables Vol C Tables 4.2.6.8 and 6.1.1.4'

loop_
_geom_angle_atom_site_label_1
_geom_angle_atom_site_label_2
_geom_angle_atom_site_label_3
_geom_angle
_geom_angle_site_symmetry_1
_geom_angle_site_symmetry_3
_geom_angle_publ_flag
C2 O1 H1 109.5 . . ?
C5 O2 H2 109.5 . . ?
C6 C1 C2 117.49(14) . . ?
C6 C1 C1' 119.94(14) . . ?
C2 C1 C1' 122.53(14) . . ?
O1 C2 C3 120.87(14) . . ?
O1 C2 C1 117.99(13) . . ?
C3 C2 C1 121.11(14) . . ?
C4 C3 C2 119.82(15) . . ?
C4 C3 H3 120.1 . . ?
C2 C3 H3 120.1 . . ?
C3 C4 C5 120.60(15) . . ?
C3 C4 Cl1 119.64(13) . . ?
C5 C4 Cl1 119.73(12) . . ?
C6 C5 O2 118.53(14) . . ?
C6 C5 C4 118.94(14) . . ?
O2 C5 C4 122.42(14) . . ?
C5 C6 C1 122.00(15) . . ?
C5 C6 H6 119.0 . . ?
C1 C6 H6 119.0 . . ?
C2' C1' C6' 118.82(14) . . ?
C2' C1' C1 119.76(14) . . ?
C6' C1' C1 121.41(14) . . ?
C3' C2' C1' 120.64(15) . . ?
C3' C2' H2' 119.7 . . ?
C1' C2' H2' 119.7 . . ?
C4' C3' C2' 120.31(16) . . ?
C4' C3' H3' 119.8 . . ?
C2' C3' H3' 119.8 . . ?
C3' C4' C5' 119.54(15) . . ?
C3' C4' H4' 120.2 . . ?
C5' C4' H4' 120.2 . . ?
C4' C5' C6' 120.49(15) . . ?
C4' C5' H5' 119.8 . . ?
C6' C5' H5' 119.8 . . ?
C5' C6' C1' 120.19(15) . . ?
C5' C6' H6' 119.9 . . ?
C1' C6' H6' 119.9 . . ?

loop_
_geom_bond_atom_site_label_1
_geom_bond_atom_site_label_2
_geom_bond_distance
_geom_bond_site_symmetry_2
_geom_bond_publ_flag
Cl1 C4 1.7325(16) . ?
O1 C2 1.3739(18) . ?
O1 H1 0.8400 . ?
O2 C5 1.3869(18) . ?
O2 H2 0.8400 . ?
C1 C6 1.399(2) . ?
C1 C2 1.402(2) . ?
C1 C1' 1.490(2) . ?
C2 C3 1.388(2) . ?
C3 C4 1.381(2) . ?
C3 H3 0.9500 . ?
C4 C5 1.392(2) . ?
C5 C6 1.385(2) . ?
C6 H6 0.9500 . ?
C1' C2' 1.391(2) . ?
C1' C6' 1.402(2) . ?
C2' C3' 1.391(2) . ?
C2' H2' 0.9500 . ?
C3' C4' 1.385(2) . ?
C3' H3' 0.9500 . ?
C4' C5' 1.389(2) . ?
C4' H4' 0.9500 . ?
C5' C6' 1.389(2) . ?
C5' H5' 0.9500 . ?
C6' H6' 0.9500 . ?

loop_
_geom_hbond_atom_site_label_D
_geom_hbond_atom_site_label_H
_geom_hbond_atom_site_label_A
_geom_hbond_distance_DH
_geom_hbond_distance_HA
_geom_hbond_distance_DA
_geom_hbond_angle_DHA
_geom_hbond_site_symmetry_A
O1 H1 O2 0.84 1.88 2.7177(15) 173.4 2_546
O2 H2 O1 0.84 2.10 2.7866(15) 138.5 4_666

loop_
_geom_torsion_atom_site_label_1
_geom_torsion_atom_site_label_2
_geom_torsion_atom_site_label_3
_geom_torsion_atom_site_label_4
_geom_torsion
_geom_torsion_site_symmetry_1
_geom_torsion_site_symmetry_2
_geom_torsion_site_symmetry_3
_geom_torsion_site_symmetry_4
_geom_torsion_publ_flag
C6 C1 C2 O1 175.83(13) . . . . ?
C1' C1 C2 O1 -2.1(2) . . . . ?
C6 C1 C2 C3 -2.0(2) . . . . ?
C1' C1 C2 C3 -179.90(14) . . . . ?
O1 C2 C3 C4 -175.60(13) . . . . ?
C1 C2 C3 C4 2.2(2) . . . . ?
C2 C3 C4 C5 -0.7(2) . . . . ?
C2 C3 C4 Cl1 177.34(11) . . . . ?
C3 C4 C5 C6 -0.9(2) . . . . ?
Cl1 C4 C5 C6 -178.94(11) . . . . ?
C3 C4 C5 O2 175.20(13) . . . . ?
Cl1 C4 C5 O2 -2.8(2) . . . . ?
O2 C5 C6 C1 -175.21(13) . . . . ?
C4 C5 C6 C1 1.1(2) . . . . ?
C2 C1 C6 C5 0.4(2) . . . . ?
C1' C1 C6 C5 178.33(14) . . . . ?
C6 C1 C1' C2' -42.7(2) . . . . ?
C2 C1 C1' C2' 135.18(16) . . . . ?
C6 C1 C1' C6' 136.22(16) . . . . ?
C2 C1 C1' C6' -45.9(2) . . . . ?
C6' C1' C2' C3' 0.7(2) . . . . ?
C1 C1' C2' C3' 179.61(14) . . . . ?
C1' C2' C3' C4' -0.8(2) . . . . ?
C2' C3' C4' C5' 0.1(2) . . . . ?
C3' C4' C5' C6' 0.6(2) . . . . ?
C4' C5' C6' C1' -0.7(2) . . . . ?
C2' C1' C6' C5' 0.1(2) . . . . ?
C1 C1' C6' C5' -178.82(14) . . . . ?

loop_
_cod_related_entry_id
_cod_related_entry_database
_cod_related_entry_code
1 ChemSpider 14747104
